data_1574874
loop_
_publ_author_name
'Paira, Soumen'
'Jain, Nupur'
'Adhikari, Debarsee'
'Sunoj, Raghavan B.'
'Sundararaju, Basker'

_publ_section_title
;
 <i>A priori</i> Design of [Mn(i)-Cinchona] catalyst for Asymmetric
 Hydrogenation of Ketones and &#x3b2;-Keto carbonyl Derivatives.
;
_journal_issue 30
_journal_name_full 'Chemical science'
_journal_page_first 13826
_journal_page_last 13837
_journal_paper_doi 10.1039/d5sc02606g
_journal_volume 16
_journal_year 2025
_chemical_absolute_configuration ad
_chemical_formula_moiety 'C13 H21 N O3 S'
_chemical_formula_sum 'C13 H21 N O3 S'
_chemical_formula_weight 271.37
_chemical_name_systematic soumen
_space_group_crystal_system orthorhombic
_space_group_IT_number 19
_space_group_name_Hall 'P 2ac 2ab'
_space_group_name_H-M_alt 'P 21 21 21'
_atom_sites_solution_hydrogens geom
_atom_sites_solution_primary dual
_audit_creation_date 2024-03-21
_audit_creation_method
;
Olex2 1.3
(compiled 2020.11.12 svn.r5f609507 for OlexSys, GUI svn.r6408)
;
_audit_update_record
;
2024-12-27 deposited with the CCDC.	2025-06-13 downloaded from the CCDC.
;
_cell_angle_alpha 90
_cell_angle_beta 90
_cell_angle_gamma 90
_cell_formula_units_Z 4
_cell_length_a 6.1910(3)
_cell_length_b 12.6923(6)
_cell_length_c 18.1436(10)
_cell_measurement_reflns_used 9927
_cell_measurement_temperature 273.15
_cell_measurement_theta_max 28.24
_cell_measurement_theta_min 2.76
_cell_volume 1425.69(12)
_computing_cell_refinement 'SAINT V8.38A (Bruker, 2018)'
_computing_data_reduction 'SAINT V8.38A (Bruker, 2018)'
_computing_molecular_graphics 'Olex2 1.3 (Dolomanov et al., 2009)'
_computing_publication_material 'Olex2 1.3 (Dolomanov et al., 2009)'
_computing_structure_refinement 'SHELXL 2019/3 (Sheldrick, 2015)'
_computing_structure_solution 'SHELXT 2018/2 (Sheldrick, 2018)'
_diffrn_ambient_temperature 273.15
_diffrn_measured_fraction_theta_full 0.999
_diffrn_measured_fraction_theta_max 0.998
_diffrn_measurement_device_type 'Bruker APEX-II CCD'
_diffrn_measurement_method '\f and \w scans'
_diffrn_radiation_type MoK\a
_diffrn_radiation_wavelength 0.71073
_diffrn_reflns_av_R_equivalents 0.0434
_diffrn_reflns_av_unetI/netI 0.0285
_diffrn_reflns_Laue_measured_fraction_full 0.999
_diffrn_reflns_Laue_measured_fraction_max 0.998
_diffrn_reflns_limit_h_max 8
_diffrn_reflns_limit_h_min -8
_diffrn_reflns_limit_k_max 16
_diffrn_reflns_limit_k_min -16
_diffrn_reflns_limit_l_max 24
_diffrn_reflns_limit_l_min -24
_diffrn_reflns_number 22744
_diffrn_reflns_point_group_measured_fraction_full 0.999
_diffrn_reflns_point_group_measured_fraction_max 0.999
_diffrn_reflns_theta_full 25.242
_diffrn_reflns_theta_max 28.348
_diffrn_reflns_theta_min 2.760
_diffrn_source_current 1.0
_diffrn_source_power 0.05
_diffrn_source_voltage 50.0
_diffrn_standards_number 0
_exptl_absorpt_coefficient_mu 0.228
_exptl_absorpt_correction_T_max 0.7457
_exptl_absorpt_correction_T_min 0.7010
_exptl_absorpt_correction_type none
_exptl_absorpt_process_details
;
SADABS-2016/2 (Bruker,2016/2) was used for absorption correction.
wR2(int) was 0.1065 before and 0.0538 after correction.
The Ratio of minimum to maximum transmission is 0.9401.
The \l/2 correction factor is Not present.
;
_exptl_crystal_colour 'clear light colourless'
_exptl_crystal_colour_lustre clear
_exptl_crystal_colour_modifier light
_exptl_crystal_colour_primary colourless
_exptl_crystal_density_diffrn 1.264
_exptl_crystal_description irregular
_exptl_crystal_F_000 584
_refine_diff_density_max 0.229
_refine_diff_density_min -0.185
_refine_diff_density_rms 0.041
_refine_ls_abs_structure_details
;
 Flack x determined using 1318 quotients [(I+)-(I-)]/[(I+)+(I-)]
 (Parsons, Flack and Wagner, Acta Cryst. B69 (2013) 249-259).
;
_refine_ls_abs_structure_Flack -0.03(3)
_refine_ls_extinction_coef 0.0040(15)
_refine_ls_extinction_expression Fc^*^=kFc[1+0.001xFc^2^\l^3^/sin(2\q)]^-1/4^
_refine_ls_extinction_method 'SHELXL-2019/2 (Sheldrick 2019)'
_refine_ls_goodness_of_fit_ref 1.058
_refine_ls_hydrogen_treatment constr
_refine_ls_matrix_type full
_refine_ls_number_parameters 169
_refine_ls_number_reflns 3561
_refine_ls_number_restraints 0
_refine_ls_restrained_S_all 1.058
_refine_ls_R_factor_all 0.0363
_refine_ls_R_factor_gt 0.0306
_refine_ls_shift/su_max 0.001
_refine_ls_shift/su_mean 0.000
_refine_ls_structure_factor_coef Fsqd
_refine_ls_weighting_details 'w=1/[\s^2^(Fo^2^)+(0.0314P)^2^+0.4239P] where P=(Fo^2^+2Fc^2^)/3'
_refine_ls_weighting_scheme calc
_refine_ls_wR_factor_gt 0.0718
_refine_ls_wR_factor_ref 0.0764
_reflns_Friedel_coverage 0.726
_reflns_Friedel_fraction_full 1.000
_reflns_Friedel_fraction_max 0.999
_reflns_number_gt 3273
_reflns_number_total 3561
_reflns_threshold_expression 'I > 2\s(I)'
_cod_data_source_file d5sc02606g2.cif
_cod_data_source_block 5mara_0m
_cod_depositor_comments 'Adding full bibliography for 1574873--1574875.cif.'
_cod_database_code 1574874
_shelx_shelxl_version_number 2019/3
_shelx_space_group_comment
;
The symmetry employed for this shelxl refinement is uniquely defined
by the following loop, which should always be used as a source of
symmetry information in preference to the above space-group names.
They are only intended as comments.
;
_olex2_refinement_description
;
1. Fixed Uiso
 At 1.2 times of:
  All C(H) groups, All C(H,H) groups
 At 1.5 times of:
  All C(H,H,H) groups, All O(H) groups
2.a Ternary CH refined with riding coordinates:
 C007(H007)
2.b Secondary CH2 refined with riding coordinates:
 C009(H00A,H00B), C00C(H00D,H00E)
2.c Aromatic/amide H refined with riding coordinates:
 C00B(H00C), C00G(H00O), C00H(H00P)
2.d Idealised Me refined as rotating group:
 C00D(H00F,H00G,H00H), C00E(H00I,H00J,H00K), C00F(H00L,H00M,H00N), C00I(H00Q,
 H00R,H00S)
2.e Idealised tetrahedral OH refined as rotating group:
 O004(H004)
;
_olex2_submission_special_instructions 'No special instructions were received'

loop_
_space_group_symop_operation_xyz
'x, y, z'
'-x+1/2, -y, z+1/2'
'-x, y+1/2, -z+1/2'
'x+1/2, -y+1/2, -z'

loop_
_atom_site_label
_atom_site_type_symbol
_atom_site_fract_x
_atom_site_fract_y
_atom_site_fract_z
_atom_site_U_iso_or_equiv
_atom_site_adp_type
_atom_site_occupancy
_atom_site_site_symmetry_order
_atom_site_calc_flag
_atom_site_refinement_flags_posn
_atom_site_refinement_flags_adp
_atom_site_refinement_flags_occupancy
_atom_site_disorder_assembly
_atom_site_disorder_group
S1 S 0.56698(9) 0.69743(4) 0.61067(3) 0.02440(14) Uani 1 1 d . . . . .
O002 O 0.5882(2) 0.20166(11) 0.63646(7) 0.0184(3) Uani 1 1 d . . . . .
O003 O 0.9416(2) 0.16788(11) 0.61012(8) 0.0212(3) Uani 1 1 d . . . . .
O004 O 0.6703(2) 0.58714(11) 0.76714(8) 0.0215(3) Uani 1 1 d . . . . .
H004 H 0.609337 0.624935 0.797321 0.032 Uiso 1 1 calc R U . . .
N005 N 0.8590(3) 0.29759(13) 0.68781(9) 0.0174(3) Uani 1 1 d . . . . .
C006 C 0.7821(3) 0.22036(14) 0.64386(10) 0.0161(4) Uani 1 1 d . . . . .
C007 C 0.5137(3) 0.54140(15) 0.71907(11) 0.0156(4) Uani 1 1 d . . . . .
H007 H 0.400326 0.508641 0.748977 0.019 Uiso 1 1 calc R U . . .
C008 C 0.8976(3) 0.08110(15) 0.55863(11) 0.0188(4) Uani 1 1 d . . . . .
C009 C 0.7075(3) 0.36609(15) 0.72594(11) 0.0180(4) Uani 1 1 d . . . . .
H00A H 0.776583 0.395446 0.769313 0.022 Uiso 1 1 calc R U . . .
H00B H 0.583979 0.325128 0.742055 0.022 Uiso 1 1 calc R U . . .
C00A C 0.4117(3) 0.62227(14) 0.66925(11) 0.0169(4) Uani 1 1 d . . . . .
C00B C 0.1959(3) 0.64687(15) 0.66186(12) 0.0195(4) Uani 1 1 d . . . . .
H00C H 0.085823 0.614739 0.688506 0.023 Uiso 1 1 calc R U . . .
C00C C 0.6307(3) 0.45563(15) 0.67612(11) 0.0167(4) Uani 1 1 d . . . . .
H00D H 0.754213 0.486186 0.651123 0.020 Uiso 1 1 calc R U . . .
H00E H 0.534321 0.427377 0.638887 0.020 Uiso 1 1 calc R U . . .
C00D C 0.7656(4) 0.12022(18) 0.49335(11) 0.0226(4) Uani 1 1 d . . . . .
H00F H 0.626975 0.143950 0.510277 0.034 Uiso 1 1 calc R U . . .
H00G H 0.746517 0.063885 0.458657 0.034 Uiso 1 1 calc R U . . .
H00H H 0.840094 0.177513 0.469954 0.034 Uiso 1 1 calc R U . . .
C00E C 1.1243(3) 0.04998(19) 0.53507(13) 0.0263(5) Uani 1 1 d . . . . .
H00I H 1.192550 0.108552 0.511029 0.039 Uiso 1 1 calc R U . . .
H00J H 1.116595 -0.008503 0.501615 0.039 Uiso 1 1 calc R U . . .
H00K H 1.206851 0.030230 0.577661 0.039 Uiso 1 1 calc R U . . .
C00F C 1.0879(3) 0.32277(16) 0.69587(11) 0.0212(4) Uani 1 1 d . . . . .
H00L H 1.133374 0.307352 0.745294 0.032 Uiso 1 1 calc R U . . .
H00M H 1.110276 0.396221 0.685807 0.032 Uiso 1 1 calc R U . . .
H00N H 1.170665 0.281285 0.661801 0.032 Uiso 1 1 calc R U . . .
C00G C 0.1618(3) 0.72811(17) 0.60805(14) 0.0265(5) Uani 1 1 d . . . . .
H00O H 0.026148 0.754703 0.596271 0.032 Uiso 1 1 calc R U . . .
C00H C 0.3462(4) 0.76201(17) 0.57628(13) 0.0257(5) Uani 1 1 d . . . . .
H00P H 0.352536 0.813977 0.540202 0.031 Uiso 1 1 calc R U . . .
C00I C 0.7878(4) -0.00992(16) 0.59861(13) 0.0282(5) Uani 1 1 d . . . . .
H00Q H 0.869094 -0.027607 0.641936 0.042 Uiso 1 1 calc R U . . .
H00R H 0.781031 -0.069999 0.566549 0.042 Uiso 1 1 calc R U . . .
H00S H 0.644198 0.010516 0.612519 0.042 Uiso 1 1 calc R U . . .

loop_
_atom_site_aniso_label
_atom_site_aniso_U_11
_atom_site_aniso_U_22
_atom_site_aniso_U_33
_atom_site_aniso_U_23
_atom_site_aniso_U_13
_atom_site_aniso_U_12
S1 0.0211(2) 0.0241(2) 0.0280(3) 0.0059(2) 0.0042(2) 0.0031(2)
O002 0.0167(6) 0.0186(6) 0.0198(6) 0.0001(5) 0.0010(5) -0.0001(6)
O003 0.0180(6) 0.0222(7) 0.0235(7) -0.0087(6) -0.0004(7) 0.0028(6)
O004 0.0220(7) 0.0200(7) 0.0226(7) -0.0084(6) -0.0058(6) 0.0035(6)
N005 0.0180(7) 0.0155(8) 0.0187(8) -0.0020(7) 0.0007(6) 0.0015(7)
C006 0.0197(8) 0.0136(9) 0.0149(8) 0.0014(7) 0.0010(7) 0.0029(7)
C007 0.0154(8) 0.0151(8) 0.0163(9) -0.0022(7) -0.0002(7) 0.0003(7)
C008 0.0222(10) 0.0167(8) 0.0176(9) -0.0030(7) 0.0002(8) 0.0020(8)
C009 0.0220(9) 0.0154(9) 0.0167(9) -0.0020(7) 0.0010(8) 0.0031(8)
C00A 0.0176(9) 0.0141(8) 0.0191(9) -0.0035(7) -0.0004(8) -0.0013(8)
C00B 0.0167(9) 0.0160(9) 0.0259(10) -0.0017(8) 0.0001(8) -0.0012(7)
C00C 0.0191(9) 0.0153(8) 0.0158(8) -0.0021(7) 0.0002(7) 0.0010(7)
C00D 0.0242(10) 0.0258(10) 0.0179(9) -0.0009(8) -0.0024(8) 0.0021(9)
C00E 0.0254(10) 0.0277(11) 0.0258(10) -0.0074(9) 0.0013(9) 0.0081(9)
C00F 0.0197(9) 0.0207(10) 0.0234(10) -0.0033(8) -0.0023(8) -0.0009(8)
C00G 0.0214(9) 0.0226(10) 0.0353(12) -0.0040(9) -0.0104(10) 0.0045(8)
C00H 0.0325(11) 0.0204(10) 0.0243(10) 0.0024(8) -0.0038(9) 0.0058(9)
C00I 0.0395(12) 0.0175(9) 0.0275(11) 0.0028(9) 0.0074(10) 0.0018(9)

loop_
_atom_type_symbol
_atom_type_description
_atom_type_scat_dispersion_real
_atom_type_scat_dispersion_imag
_atom_type_scat_source
C C 0.0033 0.0016 'International Tables Vol C Tables 4.2.6.8 and 6.1.1.4'
H H 0.0000 0.0000 'International Tables Vol C Tables 4.2.6.8 and 6.1.1.4'
N N 0.0061 0.0033 'International Tables Vol C Tables 4.2.6.8 and 6.1.1.4'
O O 0.0106 0.0060 'International Tables Vol C Tables 4.2.6.8 and 6.1.1.4'
S S 0.1246 0.1234 'International Tables Vol C Tables 4.2.6.8 and 6.1.1.4'

loop_
_geom_angle_atom_site_label_1
_geom_angle_atom_site_label_2
_geom_angle_atom_site_label_3
_geom_angle
_geom_angle_site_symmetry_1
_geom_angle_site_symmetry_3
_geom_angle_publ_flag
C00H S1 C00A 92.55(11) . . ?
C006 O003 C008 121.75(15) . . ?
C007 O004 H004 109.5 . . ?
C006 N005 C009 119.18(16) . . ?
C006 N005 C00F 124.08(17) . . ?
C009 N005 C00F 116.58(16) . . ?
O002 C006 O003 124.99(18) . . ?
O002 C006 N005 123.26(18) . . ?
O003 C006 N005 111.75(17) . . ?
O004 C007 H007 108.7 . . ?
O004 C007 C00A 111.99(16) . . ?
O004 C007 C00C 106.30(15) . . ?
C00A C007 H007 108.7 . . ?
C00A C007 C00C 112.30(16) . . ?
C00C C007 H007 108.7 . . ?
O003 C008 C00D 110.47(16) . . ?
O003 C008 C00E 101.67(16) . . ?
O003 C008 C00I 110.39(16) . . ?
C00D C008 C00I 112.23(18) . . ?
C00E C008 C00D 111.20(17) . . ?
C00E C008 C00I 110.41(18) . . ?
N005 C009 H00A 109.4 . . ?
N005 C009 H00B 109.4 . . ?
N005 C009 C00C 111.35(16) . . ?
H00A C009 H00B 108.0 . . ?
C00C C009 H00A 109.4 . . ?
C00C C009 H00B 109.4 . . ?
C007 C00A S1 120.92(15) . . ?
C00B C00A S1 110.83(15) . . ?
C00B C00A C007 128.25(18) . . ?
C00A C00B H00C 124.1 . . ?
C00A C00B C00G 111.82(18) . . ?
C00G C00B H00C 124.1 . . ?
C007 C00C C009 112.16(16) . . ?
C007 C00C H00D 109.2 . . ?
C007 C00C H00E 109.2 . . ?
C009 C00C H00D 109.2 . . ?
C009 C00C H00E 109.2 . . ?
H00D C00C H00E 107.9 . . ?
C008 C00D H00F 109.5 . . ?
C008 C00D H00G 109.5 . . ?
C008 C00D H00H 109.5 . . ?
H00F C00D H00G 109.5 . . ?
H00F C00D H00H 109.5 . . ?
H00G C00D H00H 109.5 . . ?
C008 C00E H00I 109.5 . . ?
C008 C00E H00J 109.5 . . ?
C008 C00E H00K 109.5 . . ?
H00I C00E H00J 109.5 . . ?
H00I C00E H00K 109.5 . . ?
H00J C00E H00K 109.5 . . ?
N005 C00F H00L 109.5 . . ?
N005 C00F H00M 109.5 . . ?
N005 C00F H00N 109.5 . . ?
H00L C00F H00M 109.5 . . ?
H00L C00F H00N 109.5 . . ?
H00M C00F H00N 109.5 . . ?
C00B C00G H00O 123.4 . . ?
C00H C00G C00B 113.27(18) . . ?
C00H C00G H00O 123.4 . . ?
S1 C00H H00P 124.2 . . ?
C00G C00H S1 111.54(17) . . ?
C00G C00H H00P 124.2 . . ?
C008 C00I H00Q 109.5 . . ?
C008 C00I H00R 109.5 . . ?
C008 C00I H00S 109.5 . . ?
H00Q C00I H00R 109.5 . . ?
H00Q C00I H00S 109.5 . . ?
H00R C00I H00S 109.5 . . ?

loop_
_geom_bond_atom_site_label_1
_geom_bond_atom_site_label_2
_geom_bond_distance
_geom_bond_site_symmetry_2
_geom_bond_publ_flag
S1 C00A 1.722(2) . ?
S1 C00H 1.712(2) . ?
O002 C006 1.231(2) . ?
O003 C006 1.340(2) . ?
O003 C008 1.470(2) . ?
O004 H004 0.8200 . ?
O004 C007 1.427(2) . ?
N005 C006 1.350(2) . ?
N005 C009 1.454(2) . ?
N005 C00F 1.460(3) . ?
C007 H007 0.9800 . ?
C007 C00A 1.507(3) . ?
C007 C00C 1.522(3) . ?
C008 C00D 1.522(3) . ?
C008 C00E 1.519(3) . ?
C008 C00I 1.524(3) . ?
C009 H00A 0.9700 . ?
C009 H00B 0.9700 . ?
C009 C00C 1.528(3) . ?
C00A C00B 1.378(3) . ?
C00B H00C 0.9300 . ?
C00B C00G 1.436(3) . ?
C00C H00D 0.9700 . ?
C00C H00E 0.9700 . ?
C00D H00F 0.9600 . ?
C00D H00G 0.9600 . ?
C00D H00H 0.9600 . ?
C00E H00I 0.9600 . ?
C00E H00J 0.9600 . ?
C00E H00K 0.9600 . ?
C00F H00L 0.9600 . ?
C00F H00M 0.9600 . ?
C00F H00N 0.9600 . ?
C00G H00O 0.9300 . ?
C00G C00H 1.349(3) . ?
C00H H00P 0.9300 . ?
C00I H00Q 0.9600 . ?
C00I H00R 0.9600 . ?
C00I H00S 0.9600 . ?

loop_
_geom_torsion_atom_site_label_1
_geom_torsion_atom_site_label_2
_geom_torsion_atom_site_label_3
_geom_torsion_atom_site_label_4
_geom_torsion
_geom_torsion_site_symmetry_1
_geom_torsion_site_symmetry_2
_geom_torsion_site_symmetry_3
_geom_torsion_site_symmetry_4
_geom_torsion_publ_flag
S1 C00A C00B C00G -0.3(2) . . . . ?
O004 C007 C00A S1 58.2(2) . . . . ?
O004 C007 C00A C00B -122.7(2) . . . . ?
O004 C007 C00C C009 65.0(2) . . . . ?
N005 C009 C00C C007 -167.10(16) . . . . ?
C006 O003 C008 C00D 61.0(2) . . . . ?
C006 O003 C008 C00E 179.10(17) . . . . ?
C006 O003 C008 C00I -63.7(2) . . . . ?
C006 N005 C009 C00C -83.2(2) . . . . ?
C007 C00A C00B C00G -179.51(18) . . . . ?
C008 O003 C006 O002 0.9(3) . . . . ?
C008 O003 C006 N005 -179.15(16) . . . . ?
C009 N005 C006 O002 -3.1(3) . . . . ?
C009 N005 C006 O003 176.94(16) . . . . ?
C00A S1 C00H C00G 0.12(18) . . . . ?
C00A C007 C00C C009 -172.25(16) . . . . ?
C00A C00B C00G C00H 0.4(3) . . . . ?
C00B C00G C00H S1 -0.3(3) . . . . ?
C00C C007 C00A S1 -61.4(2) . . . . ?
C00C C007 C00A C00B 117.7(2) . . . . ?
C00F N005 C006 O002 -178.35(19) . . . . ?
C00F N005 C006 O003 1.7(3) . . . . ?
C00F N005 C009 C00C 92.5(2) . . . . ?
C00H S1 C00A C007 179.38(16) . . . . ?
C00H S1 C00A C00B 0.12(16) . . . . ?
